data_4128487
loop_
_publ_author_name
'Hadlington, Terrance J.'
'Szilv\'asi, Tibor'
'Driess, Matthias'

_publ_section_title
;
 Versatile Tautomerization of EH<sub>2</sub>-Substituted Silylenes (E = N,
 P, As) in the Coordination Sphere of Nickel.
;
_journal_issue 7
_journal_name_full 'Journal of the American Chemical Society'
_journal_page_first 3304
_journal_page_last 3314
_journal_paper_doi 10.1021/jacs.9b00159
_journal_volume 141
_journal_year 2019
_chemical_formula_moiety 'C37 H68 N5 Ni P Si2'
_chemical_formula_sum 'C37 H68 N5 Ni P Si2'
_chemical_formula_weight 728.82
_space_group_crystal_system orthorhombic
_space_group_IT_number 61
_space_group_name_Hall '-P 2ac 2ab'
_space_group_name_H-M_alt 'P b c a'
_atom_sites_solution_hydrogens mixed
_audit_creation_method SHELXL-2016/6
_cell_angle_alpha 90
_cell_angle_beta 90
_cell_angle_gamma 90
_cell_formula_units_Z 8
_cell_length_a 18.5935(3)
_cell_length_b 18.5400(3)
_cell_length_c 24.5480(5)
_cell_measurement_reflns_used 12651
_cell_measurement_temperature 150(2)
_cell_measurement_theta_max 72.8040
_cell_measurement_theta_min 3.5870
_cell_volume 8462.3(3)
_computing_structure_refinement 'SHELXL-2016/6 (Sheldrick, 2016)'
_diffrn_ambient_temperature 150(2)
_diffrn_detector_area_resol_mean 10.5435
_diffrn_measured_fraction_theta_full 1.000
_diffrn_measured_fraction_theta_max 1.000
_diffrn_measurement_device_type 'SuperNova, Single source at offset, Atlas'
_diffrn_measurement_method '\w scans'
_diffrn_radiation_type CuK\a
_diffrn_radiation_wavelength 1.54184
_diffrn_reflns_av_R_equivalents 0.0613
_diffrn_reflns_av_unetI/netI 0.0307
_diffrn_reflns_Laue_measured_fraction_full 1.000
_diffrn_reflns_Laue_measured_fraction_max 1.000
_diffrn_reflns_limit_h_max 20
_diffrn_reflns_limit_h_min -22
_diffrn_reflns_limit_k_max 22
_diffrn_reflns_limit_k_min -22
_diffrn_reflns_limit_l_max 27
_diffrn_reflns_limit_l_min -29
_diffrn_reflns_number 59941
_diffrn_reflns_point_group_measured_fraction_full 1.000
_diffrn_reflns_point_group_measured_fraction_max 1.000
_diffrn_reflns_theta_full 67.684
_diffrn_reflns_theta_max 69.989
_diffrn_reflns_theta_min 3.601
_diffrn_source 'micro-focus sealed X-ray tube'
_exptl_absorpt_coefficient_mu 1.779
_exptl_absorpt_correction_T_max 1.00000
_exptl_absorpt_correction_T_min 0.28107
_exptl_absorpt_correction_type multi-scan
_exptl_absorpt_process_details
;
CrysAlisPro 1.171.38.46 (Rigaku Oxford Diffraction, 2015)
Empirical absorption correction using spherical harmonics,
 implemented in SCALE3 ABSPACK scaling algorithm.
;
_exptl_crystal_colour orange
_exptl_crystal_density_diffrn 1.144
_exptl_crystal_description plate
_exptl_crystal_F_000 3168
_exptl_crystal_size_max 0.146
_exptl_crystal_size_mid 0.122
_exptl_crystal_size_min 0.042
_refine_diff_density_max 0.739
_refine_diff_density_min -0.307
_refine_diff_density_rms 0.046
_refine_ls_extinction_method none
_refine_ls_goodness_of_fit_ref 1.015
_refine_ls_hydrogen_treatment mixed
_refine_ls_matrix_type full
_refine_ls_number_parameters 453
_refine_ls_number_reflns 8026
_refine_ls_number_restraints 0
_refine_ls_restrained_S_all 1.015
_refine_ls_R_factor_all 0.0559
_refine_ls_R_factor_gt 0.0381
_refine_ls_shift/su_max 0.000
_refine_ls_shift/su_mean 0.000
_refine_ls_structure_factor_coef Fsqd
_refine_ls_weighting_details 'w=1/[\s^2^(Fo^2^)+(0.0508P)^2^+3.3875P] where P=(Fo^2^+2Fc^2^)/3'
_refine_ls_weighting_scheme calc
_refine_ls_wR_factor_gt 0.0945
_refine_ls_wR_factor_ref 0.1053
_reflns_Friedel_coverage 0.000
_reflns_number_gt 6171
_reflns_number_total 8026
_reflns_threshold_expression 'I > 2\s(I)'
_cod_data_source_file ja9b00159_si_002.cif
_cod_data_source_block compound_6
_cod_database_code 4128487
_shelx_shelxl_version_number 2016/6
_shelx_space_group_comment
;
The symmetry employed for this shelxl refinement is uniquely defined
by the following loop, which should always be used as a source of
symmetry information in preference to the above space-group names.
They are only intended as comments.
;

loop_
_space_group_symop_operation_xyz
'x, y, z'
'-x+1/2, -y, z+1/2'
'x+1/2, -y+1/2, -z'
'-x, y+1/2, -z+1/2'
'-x, -y, -z'
'x-1/2, y, -z-1/2'
'-x-1/2, y-1/2, z'
'x, -y-1/2, z-1/2'

loop_
_atom_site_label
_atom_site_type_symbol
_atom_site_fract_x
_atom_site_fract_y
_atom_site_fract_z
_atom_site_U_iso_or_equiv
_atom_site_adp_type
_atom_site_occupancy
_atom_site_site_symmetry_order
_atom_site_calc_flag
_atom_site_refinement_flags_posn
_atom_site_refinement_flags_adp
_atom_site_refinement_flags_occupancy
_atom_site_disorder_assembly
_atom_site_disorder_group
Ni1 Ni 0.12163(2) 0.13954(2) 0.18659(2) 0.02915(10) Uani 1 1 d . . . . .
Si1 Si 0.14064(3) 0.23678(3) 0.13505(2) 0.02913(13) Uani 1 1 d . . . . .
P1 P 0.22793(3) 0.20564(3) 0.18910(3) 0.03941(15) Uani 1 1 d . . . . .
Si2 Si 0.11314(3) 0.17173(3) 0.02159(2) 0.03064(13) Uani 1 1 d . . . . .
N1 N 0.15025(9) 0.23746(9) 0.06361(7) 0.0281(4) Uani 1 1 d . . . . .
N2 N -0.00576(9) 0.05147(9) 0.15635(7) 0.0296(4) Uani 1 1 d . . . . .
N3 N -0.03777(9) 0.15715(9) 0.18308(7) 0.0314(4) Uani 1 1 d . . . . .
C6 C 0.15140(12) 0.36054(11) 0.02482(8) 0.0306(4) Uani 1 1 d . . . . .
N5 N 0.20129(10) 0.00788(9) 0.22535(7) 0.0305(4) Uani 1 1 d . . . . .
C1 C 0.18850(11) 0.29700(11) 0.03919(8) 0.0293(4) Uani 1 1 d . . . . .
N7 N 0.13654(10) 0.05228(10) 0.28943(8) 0.0360(4) Uani 1 1 d . . . . .
C27 C 0.15489(11) 0.06308(11) 0.23635(9) 0.0309(4) Uani 1 1 d . . . . .
C2 C 0.26266(12) 0.29101(12) 0.02791(9) 0.0358(5) Uani 1 1 d . . . . .
C18 C -0.08076(11) 0.05366(12) 0.15359(9) 0.0340(5) Uani 1 1 d . . . . .
C13 C 0.01423(12) 0.16395(12) 0.03308(10) 0.0380(5) Uani 1 1 d . . . . .
H13A H 0.004951 0.154716 0.071750 0.057 Uiso 1 1 calc R U . . .
H13B H -0.004891 0.124037 0.011273 0.057 Uiso 1 1 calc R U . . .
H13C H -0.009318 0.209009 0.022235 0.057 Uiso 1 1 calc R U . . .
C17 C -0.10100(12) 0.12006(12) 0.16998(9) 0.0357(5) Uani 1 1 d . . . . .
C23 C 0.02863(13) -0.04384(13) 0.08953(10) 0.0446(6) Uani 1 1 d . . . . .
H23A H -0.013972 -0.074936 0.090599 0.067 Uiso 1 1 calc R U . . .
H23B H 0.070730 -0.072531 0.079165 0.067 Uiso 1 1 calc R U . . .
H23C H 0.021243 -0.005329 0.062764 0.067 Uiso 1 1 calc R U . . .
C16 C 0.02214(11) 0.11531(11) 0.17474(8) 0.0285(4) Uani 1 1 d . . . . .
C7 C 0.30540(13) 0.22398(14) 0.04314(11) 0.0451(6) Uani 1 1 d . . . . .
H7 H 0.272711 0.191300 0.064043 0.054 Uiso 1 1 calc R U . . .
C5 C 0.18891(13) 0.41603(12) -0.00101(9) 0.0377(5) Uani 1 1 d . . . . .
H5 H 0.164345 0.459237 -0.010311 0.045 Uiso 1 1 calc R U . . .
C29 C 0.21109(12) -0.03685(11) 0.27068(9) 0.0349(5) Uani 1 1 d . . . . .
C10 C 0.07158(12) 0.37044(11) 0.03561(9) 0.0355(5) Uani 1 1 d . . . . .
H10 H 0.053072 0.324959 0.052434 0.043 Uiso 1 1 calc R U . . .
C22 C 0.04087(12) -0.01081(11) 0.14554(9) 0.0344(5) Uani 1 1 d . . . . .
H22 H 0.091459 0.007501 0.145957 0.041 Uiso 1 1 calc R U . . .
C33 C 0.24229(13) 0.00577(13) 0.17401(9) 0.0372(5) Uani 1 1 d . . . . .
H33 H 0.221926 0.044408 0.150130 0.045 Uiso 1 1 calc R U . . .
C28 C 0.17051(13) -0.00859(12) 0.31091(9) 0.0378(5) Uani 1 1 d . . . . .
C3 C 0.29726(13) 0.34735(13) 0.00124(10) 0.0433(6) Uani 1 1 d . . . . .
H3 H 0.346960 0.343108 -0.007154 0.052 Uiso 1 1 calc R U . . .
C21 C -0.06820(15) 0.23823(14) 0.26019(11) 0.0506(6) Uani 1 1 d . . . . .
H21A H -0.120574 0.237974 0.255742 0.076 Uiso 1 1 calc R U . . .
H21B H -0.053267 0.283603 0.277268 0.076 Uiso 1 1 calc R U . . .
H21C H -0.053738 0.197658 0.283311 0.076 Uiso 1 1 calc R U . . .
C24 C 0.03531(15) -0.06665(13) 0.19099(11) 0.0491(6) Uani 1 1 d . . . . .
H24A H 0.048024 -0.044185 0.225824 0.074 Uiso 1 1 calc R U . . .
H24B H 0.068377 -0.106604 0.183516 0.074 Uiso 1 1 calc R U . . .
H24C H -0.014047 -0.085033 0.192842 0.074 Uiso 1 1 calc R U . . .
C4 C 0.26085(14) 0.40933(13) -0.01327(10) 0.0445(6) Uani 1 1 d . . . . .
H4 H 0.285317 0.447172 -0.031638 0.053 Uiso 1 1 calc R U . . .
C19 C -0.03241(12) 0.23118(12) 0.20453(10) 0.0375(5) Uani 1 1 d . . . . .
H19 H 0.019952 0.240868 0.210254 0.045 Uiso 1 1 calc R U . . .
C15 C 0.15567(14) 0.08228(12) 0.03417(10) 0.0426(6) Uani 1 1 d . . . . .
H15A H 0.206707 0.084459 0.024326 0.064 Uiso 1 1 calc R U . . .
H15B H 0.131638 0.045521 0.011993 0.064 Uiso 1 1 calc R U . . .
H15C H 0.151048 0.069794 0.072803 0.064 Uiso 1 1 calc R U . . .
C11 C 0.02963(14) 0.38335(16) -0.01726(11) 0.0529(7) Uani 1 1 d . . . . .
H11A H 0.047139 0.427465 -0.034804 0.079 Uiso 1 1 calc R U . . .
H11B H -0.021651 0.388522 -0.008918 0.079 Uiso 1 1 calc R U . . .
H11C H 0.036596 0.342309 -0.041864 0.079 Uiso 1 1 calc R U . . .
C14 C 0.12786(14) 0.19731(13) -0.05121(10) 0.0446(6) Uani 1 1 d . . . . .
H14A H 0.096420 0.237854 -0.060645 0.067 Uiso 1 1 calc R U . . .
H14B H 0.116697 0.156053 -0.074689 0.067 Uiso 1 1 calc R U . . .
H14C H 0.178172 0.211435 -0.056460 0.067 Uiso 1 1 calc R U . . .
C26 C -0.12730(13) -0.00673(14) 0.13402(11) 0.0468(6) Uani 1 1 d . . . . .
H26A H -0.177750 0.004305 0.142046 0.070 Uiso 1 1 calc R U . . .
H26B H -0.113533 -0.051456 0.152564 0.070 Uiso 1 1 calc R U . . .
H26C H -0.121155 -0.012634 0.094625 0.070 Uiso 1 1 calc R U . . .
C25 C -0.17561(13) 0.14989(15) 0.17263(11) 0.0493(6) Uani 1 1 d . . . . .
H25A H -0.181872 0.186210 0.144010 0.074 Uiso 1 1 calc R U . . .
H25B H -0.183471 0.172198 0.208326 0.074 Uiso 1 1 calc R U . . .
H25C H -0.210404 0.110824 0.167275 0.074 Uiso 1 1 calc R U . . .
C35 C 0.23405(14) -0.06512(14) 0.14300(10) 0.0463(6) Uani 1 1 d . . . . .
H35A H 0.261539 -0.102984 0.161506 0.069 Uiso 1 1 calc R U . . .
H35B H 0.252181 -0.059168 0.105786 0.069 Uiso 1 1 calc R U . . .
H35C H 0.183142 -0.078713 0.141808 0.069 Uiso 1 1 calc R U . . .
C34 C 0.32114(13) 0.02523(15) 0.18382(11) 0.0511(6) Uani 1 1 d . . . . .
H34A H 0.323899 0.069818 0.205157 0.077 Uiso 1 1 calc R U . . .
H34B H 0.345346 0.032262 0.148751 0.077 Uiso 1 1 calc R U . . .
H34C H 0.344730 -0.013915 0.203828 0.077 Uiso 1 1 calc R U . . .
C9 C 0.36933(13) 0.24211(16) 0.07984(12) 0.0548(7) Uani 1 1 d . . . . .
H9A H 0.403156 0.272913 0.059937 0.082 Uiso 1 1 calc R U . . .
H9B H 0.393582 0.197463 0.090762 0.082 Uiso 1 1 calc R U . . .
H9C H 0.352228 0.267568 0.112337 0.082 Uiso 1 1 calc R U . . .
C37 C 0.25445(16) -0.10466(13) 0.27089(11) 0.0515(7) Uani 1 1 d . . . . .
H37A H 0.257894 -0.123179 0.308185 0.077 Uiso 1 1 calc R U . . .
H37B H 0.302803 -0.094564 0.256942 0.077 Uiso 1 1 calc R U . . .
H37C H 0.231114 -0.140725 0.247663 0.077 Uiso 1 1 calc R U . . .
C20 C -0.05880(16) 0.28719(14) 0.16384(13) 0.0555(7) Uani 1 1 d . . . . .
H20A H -0.034708 0.279779 0.128779 0.083 Uiso 1 1 calc R U . . .
H20B H -0.047778 0.335619 0.177497 0.083 Uiso 1 1 calc R U . . .
H20C H -0.110890 0.282245 0.159060 0.083 Uiso 1 1 calc R U . . .
C36 C 0.16209(16) -0.03422(16) 0.36825(10) 0.0540(7) Uani 1 1 d . . . . .
H36A H 0.190558 -0.078142 0.373574 0.081 Uiso 1 1 calc R U . . .
H36B H 0.111288 -0.044608 0.375443 0.081 Uiso 1 1 calc R U . . .
H36C H 0.178888 0.003272 0.393349 0.081 Uiso 1 1 calc R U . . .
C12 C 0.05753(14) 0.43202(13) 0.07555(11) 0.0493(6) Uani 1 1 d . . . . .
H12A H 0.083407 0.422782 0.109627 0.074 Uiso 1 1 calc R U . . .
H12B H 0.005851 0.435294 0.082982 0.074 Uiso 1 1 calc R U . . .
H12C H 0.074335 0.477501 0.059678 0.074 Uiso 1 1 calc R U . . .
C8 C 0.33040(16) 0.18306(17) -0.00795(13) 0.0657(8) Uani 1 1 d . . . . .
H8A H 0.288645 0.171393 -0.030659 0.099 Uiso 1 1 calc R U . . .
H8B H 0.354654 0.138401 0.002947 0.099 Uiso 1 1 calc R U . . .
H8C H 0.363844 0.213304 -0.028697 0.099 Uiso 1 1 calc R U . . .
C30 C 0.0817(3) 0.1063(3) 0.3105(3) 0.0377(13) Uani 0.530(10) 1 d . . P A 1
H30 H 0.067297 0.135290 0.277865 0.045 Uiso 0.530(10) 1 calc R U P A 1
C32 C 0.0157(6) 0.0690(9) 0.3279(8) 0.049(4) Uani 0.530(10) 1 d . . P A 1
H32A H 0.026983 0.035882 0.357809 0.074 Uiso 0.530(10) 1 calc R U P A 1
H32B H -0.004170 0.041676 0.297195 0.074 Uiso 0.530(10) 1 calc R U P A 1
H32C H -0.019721 0.104565 0.340267 0.074 Uiso 0.530(10) 1 calc R U P A 1
C31 C 0.1186(3) 0.1577(3) 0.3468(3) 0.054(2) Uani 0.530(10) 1 d . . P A 1
H31A H 0.084957 0.195595 0.357851 0.080 Uiso 0.530(10) 1 calc R U P A 1
H31B H 0.159362 0.179424 0.327443 0.080 Uiso 0.530(10) 1 calc R U P A 1
H31C H 0.136176 0.132190 0.379105 0.080 Uiso 0.530(10) 1 calc R U P A 1
C30A C 0.0929(4) 0.0929(4) 0.3285(3) 0.0372(18) Uiso 0.470(10) 1 d . . P A 2
H30A H 0.110201 0.081811 0.366122 0.045 Uiso 0.470(10) 1 calc R U P A 2
C32A C 0.0141(11) 0.0697(14) 0.3238(10) 0.069(7) Uiso 0.470(10) 1 d . . P A 2
H32D H -0.003866 0.081254 0.287232 0.103 Uiso 0.470(10) 1 calc R U P A 2
H32E H -0.014669 0.095427 0.351016 0.103 Uiso 0.470(10) 1 calc R U P A 2
H32F H 0.010254 0.017643 0.329982 0.103 Uiso 0.470(10) 1 calc R U P A 2
C31A C 0.1019(3) 0.1745(3) 0.3179(3) 0.0407(16) Uiso 0.470(10) 1 d . . P A 2
H31D H 0.152612 0.187760 0.322147 0.061 Uiso 0.470(10) 1 calc R U P A 2
H31E H 0.072782 0.201622 0.344152 0.061 Uiso 0.470(10) 1 calc R U P A 2
H31F H 0.086040 0.185827 0.280853 0.061 Uiso 0.470(10) 1 calc R U P A 2
H1A H 0.114471 0.301621 0.155415 0.029(6) Uiso 1 1 d R . . . .
H1B H 0.202061 0.242221 0.230225 0.09(3) Uiso 0.49(5) 1 d R . P B 1
H1C H 0.259141 0.168831 0.156915 0.05(2) Uiso 0.51(5) 1 d R . P B 2

loop_
_atom_site_aniso_label
_atom_site_aniso_U_11
_atom_site_aniso_U_22
_atom_site_aniso_U_33
_atom_site_aniso_U_23
_atom_site_aniso_U_13
_atom_site_aniso_U_12
Ni1 0.02552(18) 0.02160(18) 0.0403(2) 0.00055(14) 0.00127(14) -0.00130(14)
Si1 0.0291(3) 0.0212(3) 0.0371(3) -0.0008(2) -0.0011(2) -0.0019(2)
P1 0.0328(3) 0.0388(3) 0.0466(3) 0.0082(3) -0.0082(2) -0.0104(2)
Si2 0.0320(3) 0.0221(3) 0.0378(3) -0.0025(2) -0.0015(2) -0.0023(2)
N1 0.0239(8) 0.0219(8) 0.0386(9) -0.0006(7) -0.0007(7) -0.0012(7)
N2 0.0269(9) 0.0228(8) 0.0392(9) -0.0005(7) 0.0025(7) -0.0017(7)
N3 0.0287(9) 0.0260(9) 0.0396(10) -0.0036(7) 0.0051(7) 0.0017(7)
C6 0.0332(11) 0.0253(10) 0.0333(11) -0.0025(8) -0.0039(9) -0.0032(9)
N5 0.0323(9) 0.0258(8) 0.0334(9) -0.0008(7) -0.0003(7) 0.0023(7)
C1 0.0289(11) 0.0254(10) 0.0335(11) -0.0046(8) 0.0005(8) -0.0040(8)
N7 0.0358(10) 0.0285(9) 0.0435(10) -0.0045(8) 0.0110(8) -0.0050(8)
C27 0.0254(10) 0.0250(10) 0.0422(12) -0.0026(9) 0.0026(9) -0.0020(8)
C2 0.0289(11) 0.0364(12) 0.0420(12) -0.0059(10) 0.0022(9) -0.0038(9)
C18 0.0277(11) 0.0340(11) 0.0401(12) -0.0011(9) 0.0010(9) -0.0043(9)
C13 0.0334(12) 0.0353(12) 0.0452(13) -0.0049(10) -0.0067(10) -0.0036(10)
C17 0.0267(11) 0.0394(12) 0.0409(12) -0.0027(10) 0.0028(9) -0.0012(9)
C23 0.0416(13) 0.0349(12) 0.0573(15) -0.0164(11) 0.0035(11) -0.0040(10)
C16 0.0282(10) 0.0210(9) 0.0363(11) 0.0008(8) 0.0031(8) -0.0003(8)
C7 0.0292(12) 0.0454(14) 0.0607(16) -0.0042(12) 0.0059(11) 0.0039(10)
C5 0.0448(14) 0.0286(11) 0.0396(12) 0.0010(9) -0.0035(10) -0.0083(10)
C29 0.0380(12) 0.0279(10) 0.0388(12) 0.0008(9) -0.0062(9) -0.0013(9)
C10 0.0321(11) 0.0267(10) 0.0476(13) 0.0026(9) -0.0015(10) 0.0017(9)
C22 0.0331(11) 0.0219(10) 0.0481(13) -0.0035(9) -0.0004(9) 0.0014(9)
C33 0.0370(12) 0.0387(12) 0.0361(12) -0.0017(9) 0.0058(9) 0.0059(10)
C28 0.0421(13) 0.0353(12) 0.0359(12) -0.0009(9) -0.0001(10) -0.0105(10)
C3 0.0324(12) 0.0499(14) 0.0478(14) -0.0074(11) 0.0067(10) -0.0125(11)
C21 0.0488(15) 0.0439(14) 0.0590(16) -0.0190(12) 0.0119(12) 0.0001(12)
C24 0.0518(15) 0.0274(12) 0.0682(17) 0.0098(11) -0.0013(13) -0.0037(11)
C4 0.0489(15) 0.0418(13) 0.0428(13) 0.0032(10) 0.0039(11) -0.0206(11)
C19 0.0336(12) 0.0277(11) 0.0513(13) -0.0070(10) 0.0068(10) 0.0027(9)
C15 0.0455(14) 0.0260(11) 0.0563(15) -0.0037(10) 0.0026(11) 0.0014(10)
C11 0.0396(14) 0.0562(16) 0.0628(17) 0.0063(13) -0.0134(12) 0.0030(12)
C14 0.0548(16) 0.0370(12) 0.0418(13) -0.0034(10) -0.0009(11) -0.0094(11)
C26 0.0349(13) 0.0450(14) 0.0604(16) -0.0080(12) -0.0019(11) -0.0108(11)
C25 0.0290(12) 0.0560(16) 0.0629(16) -0.0103(13) 0.0006(11) 0.0041(11)
C35 0.0506(15) 0.0446(14) 0.0436(13) -0.0112(11) 0.0014(11) 0.0106(12)
C34 0.0372(14) 0.0562(16) 0.0599(16) -0.0038(13) 0.0088(12) 0.0036(12)
C9 0.0315(13) 0.0656(18) 0.0673(18) 0.0057(14) 0.0006(12) 0.0026(12)
C37 0.0629(17) 0.0357(13) 0.0558(15) 0.0062(11) -0.0116(13) 0.0115(12)
C20 0.0513(16) 0.0372(14) 0.0780(19) 0.0093(13) 0.0039(14) 0.0104(12)
C36 0.0655(18) 0.0578(17) 0.0385(13) 0.0054(12) 0.0018(12) -0.0184(14)
C12 0.0485(15) 0.0362(13) 0.0632(16) -0.0037(12) 0.0035(13) 0.0118(11)
C8 0.0448(16) 0.068(2) 0.085(2) -0.0239(17) 0.0049(15) 0.0130(14)
C30 0.034(3) 0.039(3) 0.040(3) -0.004(2) 0.011(2) 0.008(2)
C32 0.022(3) 0.045(5) 0.081(8) 0.007(3) 0.022(3) 0.000(2)
C31 0.053(3) 0.045(3) 0.063(4) -0.019(3) 0.007(3) 0.006(2)

loop_
_atom_type_symbol
_atom_type_description
_atom_type_scat_dispersion_real
_atom_type_scat_dispersion_imag
_atom_type_scat_source
C C 0.0181 0.0091 'International Tables Vol C Tables 4.2.6.8 and 6.1.1.4'
H H 0.0000 0.0000 'International Tables Vol C Tables 4.2.6.8 and 6.1.1.4'
N N 0.0311 0.0180 'International Tables Vol C Tables 4.2.6.8 and 6.1.1.4'
Si Si 0.2541 0.3302 'International Tables Vol C Tables 4.2.6.8 and 6.1.1.4'
P P 0.2955 0.4335 'International Tables Vol C Tables 4.2.6.8 and 6.1.1.4'
Cl Cl 0.3639 0.7018 'International Tables Vol C Tables 4.2.6.8 and 6.1.1.4'
Ni Ni -3.0029 0.5091 'International Tables Vol C Tables 4.2.6.8 and 6.1.1.4'

loop_
_geom_angle_atom_site_label_1
_geom_angle_atom_site_label_2
_geom_angle_atom_site_label_3
_geom_angle
C16 Ni1 C27 103.14(8)
C16 Ni1 Si1 104.77(6)
C27 Ni1 Si1 152.03(6)
C16 Ni1 P1 160.56(6)
C27 Ni1 P1 95.50(6)
Si1 Ni1 P1 56.95(2)
N1 Si1 P1 122.23(6)
N1 Si1 Ni1 125.88(6)
P1 Si1 Ni1 63.74(2)
Si1 P1 Ni1 59.31(2)
N1 Si2 C15 110.91(10)
N1 Si2 C13 110.83(9)
C15 Si2 C13 108.93(11)
N1 Si2 C14 109.34(10)
C15 Si2 C14 108.80(12)
C13 Si2 C14 107.96(11)
C1 N1 Si2 119.01(14)
C1 N1 Si1 117.94(13)
Si2 N1 Si1 123.01(10)
C16 N2 C18 111.67(17)
C16 N2 C22 121.06(17)
C18 N2 C22 127.13(17)
C16 N3 C17 111.70(17)
C16 N3 C19 121.66(18)
C17 N3 C19 126.63(18)
C5 C6 C1 119.0(2)
C5 C6 C10 118.59(19)
C1 C6 C10 122.38(19)
C27 N5 C29 111.65(18)
C27 N5 C33 121.05(18)
C29 N5 C33 126.66(18)
C6 C1 C2 119.66(19)
C6 C1 N1 120.13(19)
C2 C1 N1 120.18(19)
C27 N7 C28 111.52(18)
C27 N7 C30A 133.6(4)
C28 N7 C30A 114.8(4)
C27 N7 C30 113.3(4)
C28 N7 C30 135.1(4)
N7 C27 N5 103.73(18)
N7 C27 Ni1 128.33(15)
N5 C27 Ni1 127.94(15)
C3 C2 C1 119.0(2)
C3 C2 C7 119.2(2)
C1 C2 C7 121.8(2)
C17 C18 N2 106.89(19)
C17 C18 C26 128.2(2)
N2 C18 C26 124.9(2)
C18 C17 N3 106.42(19)
C18 C17 C25 127.6(2)
N3 C17 C25 126.0(2)
N2 C16 N3 103.32(17)
N2 C16 Ni1 127.99(15)
N3 C16 Ni1 128.69(15)
C2 C7 C9 111.8(2)
C2 C7 C8 111.1(2)
C9 C7 C8 110.7(2)
C4 C5 C6 121.2(2)
C28 C29 N5 106.22(19)
C28 C29 C37 128.8(2)
N5 C29 C37 124.9(2)
C6 C10 C12 111.68(19)
C6 C10 C11 111.6(2)
C12 C10 C11 109.9(2)
N2 C22 C23 113.04(19)
N2 C22 C24 111.19(19)
C23 C22 C24 112.18(19)
N5 C33 C35 113.41(19)
N5 C33 C34 110.80(19)
C35 C33 C34 112.2(2)
C29 C28 N7 106.88(19)
C29 C28 C36 128.7(2)
N7 C28 C36 124.4(2)
C4 C3 C2 121.3(2)
C5 C4 C3 119.7(2)
N3 C19 C20 112.3(2)
N3 C19 C21 111.75(19)
C20 C19 C21 112.9(2)
C32 C30 C31 121.1(9)
C32 C30 N7 110.4(7)
C31 C30 N7 108.6(5)
N7 C30A C32A 109.7(11)
N7 C30A C31A 109.5(5)
C32A C30A C31A 111.5(11)

loop_
_geom_bond_atom_site_label_1
_geom_bond_atom_site_label_2
_geom_bond_distance
Ni1 C16 1.926(2)
Ni1 C27 1.971(2)
Ni1 Si1 2.2308(6)
Ni1 P1 2.3264(7)
Si1 N1 1.7628(18)
Si1 P1 2.1745(8)
Si2 N1 1.7393(17)
Si2 C15 1.863(2)
Si2 C13 1.866(2)
Si2 C14 1.869(2)
N1 C1 1.444(3)
N2 C16 1.369(3)
N2 C18 1.397(3)
N2 C22 1.468(3)
N3 C16 1.373(3)
N3 C17 1.400(3)
N3 C19 1.473(3)
C6 C5 1.395(3)
C6 C1 1.410(3)
C6 C10 1.519(3)
N5 C27 1.366(3)
N5 C29 1.400(3)
N5 C33 1.474(3)
C1 C2 1.411(3)
N7 C27 1.362(3)
N7 C28 1.397(3)
N7 C30A 1.464(7)
N7 C30 1.520(5)
C2 C3 1.391(3)
C2 C7 1.522(3)
C18 C17 1.349(3)
C18 C26 1.494(3)
C17 C25 1.495(3)
C23 C22 1.522(3)
C7 C9 1.529(4)
C7 C8 1.538(4)
C5 C4 1.377(3)
C29 C28 1.349(3)
C29 C37 1.494(3)
C10 C12 1.527(3)
C10 C11 1.533(3)
C22 C24 1.526(3)
C33 C35 1.526(3)
C33 C34 1.529(3)
C28 C36 1.494(3)
C3 C4 1.380(4)
C21 C19 1.525(3)
C19 C20 1.522(3)
C30 C32 1.473(13)
C30 C31 1.474(9)
C30A C32A 1.53(2)
C30A C31A 1.544(10)
